data_4501814
loop_
_publ_author_name
'Cheney, Miranda L.'
'Weyna, David R.'
'Shan, Ning'
'Hanna, Mazen'
'Wojtas, Lukasz'
'Zaworotko, Michael J.'

_publ_section_title
;
 Supramolecular Architectures of Meloxicam Carboxylic Acid Cocrystals, a
 Crystal Engineering Case Study
;
_journal_issue 10
_journal_name_full 'Crystal Growth &amp; Design'
_journal_page_first 4401
_journal_paper_doi 10.1021/cg100514g
_journal_volume 10
_journal_year 2010
_chemical_formula_sum 'C25 H21 N3 O7 S2'
_chemical_formula_weight 539.57
_chemical_name_systematic
;
 ?
;
_space_group_IT_number 2
_symmetry_cell_setting triclinic
_symmetry_space_group_name_Hall '-P 1'
_symmetry_space_group_name_H-M 'P -1'
_atom_sites_solution_hydrogens geom
_atom_sites_solution_primary direct
_atom_sites_solution_secondary difmap
_audit_creation_method SHELXL-97
_cell_angle_alpha 112.838(5)
_cell_angle_beta 92.889(6)
_cell_angle_gamma 95.816(6)
_cell_formula_units_Z 2
_cell_length_a 6.938(3)
_cell_length_b 11.997(5)
_cell_length_c 15.107(6)
_cell_measurement_reflns_used 1508
_cell_measurement_temperature 100(2)
_cell_measurement_theta_max 25.24
_cell_measurement_theta_min 2.789
_cell_volume 1147.4(8)
_computing_cell_refinement 'SAINT (Bruker, 2002)'
_computing_data_collection 'SMART (Bruker, 2002)'
_computing_data_reduction 'SAINT (Bruker, 2002)'
_computing_publication_material 'SHELXL-97 (Sheldrick, 1997)'
_computing_structure_refinement 'SHELXL-97 (Sheldrick, 1997)'
_computing_structure_solution 'SHELXS-97 (Sheldrick, 1990)'
_diffrn_ambient_temperature 100(2)
_diffrn_measured_fraction_theta_full 0.973
_diffrn_measured_fraction_theta_max 0.973
_diffrn_measurement_device_type 'BRUKER SMART APEX CCD'
_diffrn_measurement_method 'omega scans'
_diffrn_radiation_monochromator graphite
_diffrn_radiation_source 'fine-focus sealed tube'
_diffrn_radiation_type MoK\a
_diffrn_radiation_wavelength 0.71073
_diffrn_reflns_av_R_equivalents 0.0270
_diffrn_reflns_av_sigmaI/netI 0.0565
_diffrn_reflns_limit_h_max 8
_diffrn_reflns_limit_h_min -7
_diffrn_reflns_limit_k_max 14
_diffrn_reflns_limit_k_min -13
_diffrn_reflns_limit_l_max 14
_diffrn_reflns_limit_l_min -18
_diffrn_reflns_number 5872
_diffrn_reflns_theta_full 25.32
_diffrn_reflns_theta_max 25.32
_diffrn_reflns_theta_min 1.86
_exptl_absorpt_coefficient_mu 0.288
_exptl_absorpt_correction_T_max 0.9858
_exptl_absorpt_correction_T_min 0.9060
_exptl_absorpt_correction_type multi-scan
_exptl_absorpt_process_details 'SADABS; (Sheldrick, 2003)'
_exptl_crystal_colour colourless
_exptl_crystal_density_diffrn 1.562
_exptl_crystal_density_method 'not measured'
_exptl_crystal_description plate
_exptl_crystal_F_000 560
_exptl_crystal_size_max 0.35
_exptl_crystal_size_mid 0.15
_exptl_crystal_size_min 0.05
_refine_diff_density_max 0.421
_refine_diff_density_min -0.421
_refine_diff_density_rms 0.076
_refine_ls_extinction_method none
_refine_ls_goodness_of_fit_ref 1.058
_refine_ls_hydrogen_treatment constr
_refine_ls_matrix_type full
_refine_ls_number_parameters 340
_refine_ls_number_reflns 4079
_refine_ls_number_restraints 0
_refine_ls_restrained_S_all 1.058
_refine_ls_R_factor_all 0.0690
_refine_ls_R_factor_gt 0.0511
_refine_ls_shift/su_max 0.001
_refine_ls_shift/su_mean 0.000
_refine_ls_structure_factor_coef Fsqd
_refine_ls_weighting_details 'calc w=1/[\s^2^(Fo^2^)+(0.0640P)^2^+0.4793P] where P=(Fo^2^+2Fc^2^)/3'
_refine_ls_weighting_scheme calc
_refine_ls_wR_factor_gt 0.1200
_refine_ls_wR_factor_ref 0.1309
_reflns_number_gt 3249
_reflns_number_total 4079
_reflns_threshold_expression >2sigma(I)
_cod_data_source_file cg100514g_si_002.cif
_cod_data_source_block 1_t19mc58f
_cod_original_sg_symbol_H-M P-1
_cod_database_code 4501814

loop_
_symmetry_equiv_pos_as_xyz
'x, y, z'
'-x, -y, -z'

loop_
_atom_site_label
_atom_site_type_symbol
_atom_site_fract_x
_atom_site_fract_y
_atom_site_fract_z
_atom_site_U_iso_or_equiv
_atom_site_adp_type
_atom_site_occupancy
_atom_site_symmetry_multiplicity
_atom_site_calc_flag
_atom_site_refinement_flags
C1 C 0.6298(4) 0.8419(3) 0.4183(2) 0.0197(7) Uani 1 1 d .
N1 N 0.1608(3) 0.9022(2) 0.40548(17) 0.0182(6) Uani 1 1 d .
O1 O 0.6632(3) 0.90966(17) 0.37441(15) 0.0213(5) Uani 1 1 d .
S1 S 0.02608(10) 0.67714(6) 0.34971(5) 0.0164(2) Uani 1 1 d .
C2 C 0.5453(4) 0.7135(3) 0.3673(2) 0.0185(6) Uani 1 1 d .
N2 N 0.1595(3) 0.8380(2) 0.53338(17) 0.0166(5) Uani 1 1 d .
H2N H 0.2085 0.9148 0.5707 0.036(10) Uiso 1 1 d R
O2 O 0.6687(3) 0.87825(18) 0.51086(15) 0.0232(5) Uani 1 1 d .
H2 H 0.7199 0.9515 0.5341 0.035 Uiso 1 1 calc R
S2 S 0.15406(11) 0.96704(6) 0.83041(5) 0.0188(2) Uani 1 1 d .
C3 C 0.5124(4) 0.6373(3) 0.4184(2) 0.0212(7) Uani 1 1 d .
H3 H 0.5419 0.6704 0.4865 0.025 Uiso 1 1 calc R
N3 N 0.2544(3) 0.9111(2) 0.72884(17) 0.0169(5) Uani 1 1 d .
O3 O 0.5309(3) 0.73150(19) 0.21458(15) 0.0231(5) Uani 1 1 d .
H3A H 0.5814 0.8027 0.2502 0.035 Uiso 1 1 calc R
C4 C 0.4394(4) 0.5175(3) 0.3716(2) 0.0219(7) Uani 1 1 d .
H4 H 0.4162 0.4683 0.4073 0.026 Uiso 1 1 calc R
O4 O 0.0590(3) 0.64462(18) 0.51540(14) 0.0209(5) Uani 1 1 d .
C5 C 0.3978(4) 0.4657(3) 0.2700(2) 0.0202(7) Uani 1 1 d .
O5 O 0.0699(3) 0.58844(17) 0.66414(15) 0.0223(5) Uani 1 1 d .
H5 H 0.0397 0.5765 0.6063 0.033 Uiso 1 1 calc R
C6 C 0.4301(4) 0.5395(3) 0.2173(2) 0.0202(7) Uani 1 1 d .
O6 O -0.0507(3) 0.95624(18) 0.80665(15) 0.0226(5) Uani 1 1 d .
C7 C 0.5032(4) 0.6656(3) 0.2679(2) 0.0188(6) Uani 1 1 d .
O7 O 0.2585(3) 1.08360(18) 0.88833(15) 0.0259(5) Uani 1 1 d .
C8 C 0.3940(4) 0.4877(3) 0.1155(2) 0.0222(7) Uani 1 1 d .
H8 H 0.4158 0.5374 0.0801 0.027 Uiso 1 1 calc R
C9 C 0.3278(4) 0.3663(3) 0.0679(2) 0.0263(7) Uani 1 1 d .
H9 H 0.3058 0.3314 -0.0005 0.032 Uiso 1 1 calc R
C10 C 0.2923(4) 0.2932(3) 0.1201(2) 0.0268(8) Uani 1 1 d .
H10 H 0.2441 0.2092 0.0867 0.032 Uiso 1 1 calc R
C11 C 0.3258(4) 0.3409(3) 0.2182(2) 0.0234(7) Uani 1 1 d .
H11 H 0.3006 0.2898 0.2522 0.028 Uiso 1 1 calc R
C12 C 0.2334(4) 0.8971(3) 0.9800(2) 0.0228(7) Uani 1 1 d .
H12 H 0.2510 0.9810 1.0222 0.027 Uiso 1 1 calc R
C13 C 0.2462(4) 0.8076(3) 1.0158(2) 0.0231(7) Uani 1 1 d .
H13 H 0.2713 0.8300 1.0833 0.028 Uiso 1 1 calc R
C14 C 0.2227(4) 0.6863(3) 0.9542(2) 0.0216(7) Uani 1 1 d .
H14 H 0.2297 0.6257 0.9797 0.026 Uiso 1 1 calc R
C15 C 0.1891(4) 0.6519(3) 0.8556(2) 0.0189(6) Uani 1 1 d .
H15 H 0.1749 0.5680 0.8137 0.023 Uiso 1 1 calc R
C16 C 0.1760(4) 0.7391(3) 0.8179(2) 0.0165(6) Uani 1 1 d .
C17 C 0.1944(4) 0.8618(3) 0.8817(2) 0.0178(6) Uani 1 1 d .
C18 C 0.1410(4) 0.7051(3) 0.7135(2) 0.0173(6) Uani 1 1 d .
C19 C 0.1743(4) 0.7859(2) 0.6715(2) 0.0164(6) Uani 1 1 d .
C20 C 0.1265(4) 0.7508(3) 0.5689(2) 0.0174(6) Uani 1 1 d .
C21 C 0.1221(4) 0.8159(3) 0.4371(2) 0.0160(6) Uani 1 1 d .
C22 C 0.1113(4) 0.8585(3) 0.3072(2) 0.0181(6) Uani 1 1 d .
H22 H 0.1287 0.9090 0.2722 0.022 Uiso 1 1 calc R
C23 C 0.0372(4) 0.7408(3) 0.2645(2) 0.0180(6) Uani 1 1 d .
C24 C -0.0280(4) 0.6663(3) 0.1603(2) 0.0207(7) Uani 1 1 d .
H24A H -0.0203 0.7191 0.1244 0.031 Uiso 1 1 calc R
H24B H -0.1627 0.6284 0.1539 0.031 Uiso 1 1 calc R
H24C H 0.0563 0.6027 0.1343 0.031 Uiso 1 1 calc R
C25 C 0.4702(4) 0.9343(3) 0.7382(2) 0.0231(7) Uani 1 1 d .
H25A H 0.5240 0.8913 0.7752 0.035 Uiso 1 1 calc R
H25B H 0.5127 1.0221 0.7717 0.035 Uiso 1 1 calc R
H25C H 0.5165 0.9049 0.6739 0.035 Uiso 1 1 calc R

loop_
_atom_site_aniso_label
_atom_site_aniso_U_11
_atom_site_aniso_U_22
_atom_site_aniso_U_33
_atom_site_aniso_U_23
_atom_site_aniso_U_13
_atom_site_aniso_U_12
C1 0.0164(15) 0.0184(15) 0.0240(18) 0.0066(14) 0.0075(12) 0.0059(12)
N1 0.0193(13) 0.0172(13) 0.0177(14) 0.0066(11) 0.0024(10) 0.0019(10)
O1 0.0231(11) 0.0183(11) 0.0219(12) 0.0074(9) 0.0042(9) 0.0017(8)
S1 0.0175(4) 0.0161(4) 0.0145(4) 0.0049(3) 0.0027(3) 0.0010(3)
C2 0.0127(14) 0.0181(15) 0.0224(17) 0.0046(13) 0.0043(12) 0.0043(11)
N2 0.0200(13) 0.0155(13) 0.0127(13) 0.0041(10) 0.0024(10) 0.0003(10)
O2 0.0313(12) 0.0171(11) 0.0189(12) 0.0057(9) 0.0037(9) -0.0016(9)
S2 0.0255(4) 0.0151(4) 0.0157(4) 0.0054(3) 0.0046(3) 0.0038(3)
C3 0.0176(15) 0.0228(16) 0.0235(18) 0.0084(14) 0.0042(12) 0.0058(12)
N3 0.0189(13) 0.0147(12) 0.0139(13) 0.0029(10) 0.0021(10) 0.0000(10)
O3 0.0251(12) 0.0203(11) 0.0238(13) 0.0086(10) 0.0039(9) 0.0025(9)
C4 0.0200(16) 0.0224(16) 0.0261(18) 0.0120(14) 0.0055(13) 0.0039(12)
O4 0.0275(12) 0.0172(11) 0.0157(11) 0.0050(9) 0.0029(9) -0.0006(9)
C5 0.0128(14) 0.0197(15) 0.0285(19) 0.0084(14) 0.0060(12) 0.0064(11)
O5 0.0324(12) 0.0148(10) 0.0171(12) 0.0047(9) 0.0020(9) -0.0015(9)
C6 0.0126(14) 0.0215(16) 0.0230(18) 0.0037(13) 0.0022(12) 0.0078(12)
O6 0.0258(12) 0.0223(11) 0.0229(12) 0.0105(9) 0.0065(9) 0.0094(9)
C7 0.0164(15) 0.0192(15) 0.0240(18) 0.0104(13) 0.0056(12) 0.0062(12)
O7 0.0398(13) 0.0175(11) 0.0170(12) 0.0035(9) 0.0042(9) 0.0015(9)
C8 0.0178(15) 0.0241(16) 0.0245(18) 0.0082(14) 0.0022(12) 0.0080(12)
C9 0.0213(17) 0.0264(17) 0.0254(19) 0.0027(14) -0.0009(13) 0.0094(13)
C10 0.0184(16) 0.0205(16) 0.033(2) 0.0017(15) 0.0018(13) 0.0043(12)
C11 0.0171(15) 0.0206(16) 0.033(2) 0.0094(14) 0.0070(13) 0.0048(12)
C12 0.0239(17) 0.0221(16) 0.0193(18) 0.0048(13) 0.0032(13) 0.0023(13)
C13 0.0230(16) 0.0318(18) 0.0149(17) 0.0098(14) 0.0017(12) 0.0031(13)
C14 0.0179(15) 0.0288(17) 0.0241(18) 0.0158(15) 0.0054(12) 0.0057(12)
C15 0.0182(15) 0.0183(15) 0.0221(17) 0.0091(13) 0.0066(12) 0.0042(12)
C16 0.0134(14) 0.0210(15) 0.0160(16) 0.0077(13) 0.0050(11) 0.0025(11)
C17 0.0185(15) 0.0181(15) 0.0181(17) 0.0082(13) 0.0041(12) 0.0037(12)
C18 0.0137(14) 0.0169(15) 0.0190(17) 0.0040(13) 0.0045(11) 0.0031(11)
C19 0.0160(15) 0.0135(14) 0.0169(16) 0.0027(12) 0.0032(11) 0.0016(11)
C20 0.0138(14) 0.0185(15) 0.0212(17) 0.0085(13) 0.0062(12) 0.0027(11)
C21 0.0154(14) 0.0157(14) 0.0170(16) 0.0059(12) 0.0036(11) 0.0035(11)
C22 0.0171(15) 0.0234(16) 0.0174(17) 0.0111(13) 0.0052(12) 0.0049(12)
C23 0.0157(15) 0.0229(16) 0.0170(16) 0.0084(13) 0.0048(12) 0.0057(12)
C24 0.0203(16) 0.0235(16) 0.0165(17) 0.0061(13) 0.0021(12) 0.0020(12)
C25 0.0217(16) 0.0224(16) 0.0230(18) 0.0076(14) 0.0024(13) -0.0014(12)

loop_
_atom_type_symbol
_atom_type_description
_atom_type_scat_dispersion_real
_atom_type_scat_dispersion_imag
_atom_type_scat_source
C C 0.0033 0.0016 'International Tables Vol C Tables 4.2.6.8 and 6.1.1.4'
H H 0.0000 0.0000 'International Tables Vol C Tables 4.2.6.8 and 6.1.1.4'
N N 0.0061 0.0033 'International Tables Vol C Tables 4.2.6.8 and 6.1.1.4'
O O 0.0106 0.0060 'International Tables Vol C Tables 4.2.6.8 and 6.1.1.4'
S S 0.1246 0.1234 'International Tables Vol C Tables 4.2.6.8 and 6.1.1.4'

loop_
_geom_angle_atom_site_label_1
_geom_angle_atom_site_label_2
_geom_angle_atom_site_label_3
_geom_angle
O1 C1 O2 122.9(3)
O1 C1 C2 121.6(3)
O2 C1 C2 115.5(3)
C21 N1 C22 110.6(2)
C21 S1 C23 89.29(14)
C7 C2 C3 119.7(3)
C7 C2 C1 119.6(3)
C3 C2 C1 120.6(3)
C20 N2 C21 123.2(2)
C20 N2 H2N 122.4
C21 N2 H2N 114.4
C1 O2 H2 109.5
O7 S2 O6 119.43(13)
O7 S2 N3 108.47(13)
O6 S2 N3 107.55(12)
O7 S2 C17 110.24(14)
O6 S2 C17 107.82(13)
N3 S2 C17 101.88(14)
C4 C3 C2 121.1(3)
C4 C3 H3 119.4
C2 C3 H3 119.4
C19 N3 C25 114.4(2)
C19 N3 S2 111.94(18)
C25 N3 S2 115.12(18)
C7 O3 H3A 109.5
C3 C4 C5 120.4(3)
C3 C4 H4 119.8
C5 C4 H4 119.8
C6 C5 C11 118.1(3)
C6 C5 C4 119.6(3)
C11 C5 C4 122.2(3)
C18 O5 H5 109.5
C5 C6 C8 120.0(3)
C5 C6 C7 119.1(3)
C8 C6 C7 120.9(3)
O3 C7 C2 123.3(3)
O3 C7 C6 116.7(3)
C2 C7 C6 120.0(3)
C9 C8 C6 120.2(3)
C9 C8 H8 119.9
C6 C8 H8 119.9
C8 C9 C10 120.0(3)
C8 C9 H9 120.0
C10 C9 H9 120.0
C11 C10 C9 121.0(3)
C11 C10 H10 119.5
C9 C10 H10 119.5
C10 C11 C5 120.7(3)
C10 C11 H11 119.6
C5 C11 H11 119.6
C17 C12 C13 118.5(3)
C17 C12 H12 120.7
C13 C12 H12 120.7
C14 C13 C12 120.4(3)
C14 C13 H13 119.8
C12 C13 H13 119.8
C13 C14 C15 120.6(3)
C13 C14 H14 119.7
C15 C14 H14 119.7
C16 C15 C14 120.1(3)
C16 C15 H15 119.9
C14 C15 H15 119.9
C15 C16 C17 118.6(3)
C15 C16 C18 121.2(3)
C17 C16 C18 120.2(3)
C12 C17 C16 121.6(3)
C12 C17 S2 121.9(2)
C16 C17 S2 116.4(2)
O5 C18 C19 123.2(3)
O5 C18 C16 113.8(2)
C19 C18 C16 123.0(3)
C18 C19 N3 120.5(3)
C18 C19 C20 121.5(3)
N3 C19 C20 118.0(2)
O4 C20 N2 121.1(3)
O4 C20 C19 121.3(3)
N2 C20 C19 117.6(2)
N1 C21 N2 121.2(2)
N1 C21 S1 114.5(2)
N2 C21 S1 124.3(2)
C23 C22 N1 115.9(3)
C23 C22 H22 122.1
N1 C22 H22 122.1
C22 C23 C24 129.0(3)
C22 C23 S1 109.7(2)
C24 C23 S1 121.3(2)
C23 C24 H24A 109.5
C23 C24 H24B 109.5
H24A C24 H24B 109.5
C23 C24 H24C 109.5
H24A C24 H24C 109.5
H24B C24 H24C 109.5
N3 C25 H25A 109.5
N3 C25 H25B 109.5
H25A C25 H25B 109.5
N3 C25 H25C 109.5
H25A C25 H25C 109.5
H25B C25 H25C 109.5

loop_
_geom_bond_atom_site_label_1
_geom_bond_atom_site_label_2
_geom_bond_distance
C1 O1 1.245(4)
C1 O2 1.298(4)
C1 C2 1.470(4)
N1 C21 1.309(4)
N1 C22 1.380(4)
S1 C21 1.714(3)
S1 C23 1.735(3)
C2 C7 1.386(4)
C2 C3 1.417(4)
N2 C20 1.354(4)
N2 C21 1.379(4)
N2 H2N 0.8928
O2 H2 0.8400
S2 O7 1.424(2)
S2 O6 1.428(2)
S2 N3 1.641(3)
S2 C17 1.755(3)
C3 C4 1.360(4)
C3 H3 0.9500
N3 C19 1.445(3)
N3 C25 1.484(4)
O3 C7 1.338(3)
O3 H3A 0.8400
C4 C5 1.416(4)
C4 H4 0.9500
O4 C20 1.240(3)
C5 C6 1.412(4)
C5 C11 1.415(4)
O5 C18 1.331(3)
O5 H5 0.8400
C6 C8 1.415(4)
C6 C7 1.427(4)
C8 C9 1.367(4)
C8 H8 0.9500
C9 C10 1.401(5)
C9 H9 0.9500
C10 C11 1.363(4)
C10 H10 0.9500
C11 H11 0.9500
C12 C17 1.381(4)
C12 C13 1.385(4)
C12 H12 0.9500
C13 C14 1.377(4)
C13 H13 0.9500
C14 C15 1.383(4)
C14 H14 0.9500
C15 C16 1.379(4)
C15 H15 0.9500
C16 C17 1.399(4)
C16 C18 1.469(4)
C18 C19 1.357(4)
C19 C20 1.450(4)
C22 C23 1.336(4)
C22 H22 0.9500
C23 C24 1.495(4)
C24 H24A 0.9800
C24 H24B 0.9800
C24 H24C 0.9800
C25 H25A 0.9800
C25 H25B 0.9800
C25 H25C 0.9800

loop_
_geom_hbond_atom_site_label_D
_geom_hbond_atom_site_label_H
_geom_hbond_atom_site_label_A
_geom_hbond_distance_DH
_geom_hbond_distance_HA
_geom_hbond_distance_DA
_geom_hbond_angle_DHA
_geom_hbond_site_symmetry_A
N2 H2N O1 0.89 2.03 2.902(3) 166.5 2_676
O2 H2 N1 0.84 1.73 2.563(3) 172.2 2_676
O5 H5 O4 0.84 2.57 3.055(3) 118.0 2_566
O3 H3A O1 0.84 1.83 2.572(3) 145.7 .
O5 H5 O4 0.84 1.85 2.584(3) 144.3 .

loop_
_cod_related_entry_id
_cod_related_entry_database
_cod_related_entry_code
1 ChemSpider 30661350
